data_2019808
loop_
_publ_author_name
'Shreevidhyaa Suressh, V.'
'Prathebha, K.'
'Abdul Basheer, S.'
'Ponnuswamy, S.'
'Usha, G.'

_publ_section_title
;
 Crystal structure of
 2-chloro-1-(3-methyl-2,6-diphenylpiperidin-1-yl)ethanone
;
_journal_issue 2
_journal_name_full 'Acta Crystallographica Section E Crystallographic Communications'
_journal_page_first o135
_journal_paper_doi 10.1107/S205698901500122X
_journal_volume 71
_journal_year 2015
_chemical_formula_iupac 'C20 H22 Cl N O'
_chemical_formula_moiety 'C20 H22 Cl N O'
_chemical_formula_sum 'C20 H22 Cl N O'
_chemical_formula_weight 327.84
_chemical_name_systematic
;
2-Chloro-1-(3-methyl-2,6-diphenylpiperidin-1-yl)ethanone
;
_space_group_IT_number 14
_symmetry_cell_setting monoclinic
_symmetry_space_group_name_Hall '-P 2yn'
_symmetry_space_group_name_H-M 'P 1 21/n 1'
_atom_sites_solution_hydrogens geom
_atom_sites_solution_primary direct
_atom_sites_solution_secondary difmap
_audit_creation_method SHELXL-97
_cell_angle_alpha 90.00
_cell_angle_beta 101.523(2)
_cell_angle_gamma 90.00
_cell_formula_units_Z 4
_cell_length_a 8.7146(3)
_cell_length_b 12.3963(4)
_cell_length_c 16.6117(6)
_cell_measurement_reflns_used 4353
_cell_measurement_temperature 293(2)
_cell_measurement_theta_max 28.2
_cell_measurement_theta_min 2.1
_cell_volume 1758.37(11)
_computing_cell_refinement
;
SAINT (Bruker, 2008)
;
_computing_data_collection
;
APEX2 (Bruker, 2008)
;
_computing_data_reduction
;
SAINT (Bruker, 2008)
;
_computing_molecular_graphics
;
ORTEP-3 for Windows (Farrugia, 2012)
;
_computing_publication_material
;
SHELXL97 (Sheldrick, 2015) and PLATON (Spek, 2009)
;
_computing_structure_refinement
;
SHELXL97 (Sheldrick, 2015)
;
_computing_structure_solution
;
SHELXS97 (Sheldrick, 2008)
;
_diffrn_ambient_temperature 293(2)
_diffrn_measured_fraction_theta_full 0.995
_diffrn_measured_fraction_theta_max 0.995
_diffrn_measurement_device_type 'Bruker APEXII CCD'
_diffrn_measurement_method '\w and \f scan'
_diffrn_radiation_monochromator graphite
_diffrn_radiation_source 'fine-focus sealed tube'
_diffrn_radiation_type MoK\a
_diffrn_radiation_wavelength 0.71073
_diffrn_reflns_av_R_equivalents 0.0258
_diffrn_reflns_av_sigmaI/netI 0.0234
_diffrn_reflns_limit_h_max 11
_diffrn_reflns_limit_h_min -11
_diffrn_reflns_limit_k_max 14
_diffrn_reflns_limit_k_min -16
_diffrn_reflns_limit_l_max 16
_diffrn_reflns_limit_l_min -22
_diffrn_reflns_number 16473
_diffrn_reflns_theta_full 28.23
_diffrn_reflns_theta_max 28.23
_diffrn_reflns_theta_min 2.07
_exptl_absorpt_coefficient_mu 0.222
_exptl_absorpt_correction_T_max 0.950
_exptl_absorpt_correction_T_min 0.946
_exptl_absorpt_correction_type multi-scan
_exptl_absorpt_process_details
;
(SADABS; Bruker, 2008)
;
_exptl_crystal_colour colourless
_exptl_crystal_density_diffrn 1.238
_exptl_crystal_density_method 'not measured'
_exptl_crystal_description block
_exptl_crystal_F_000 696
_exptl_crystal_size_max 0.25
_exptl_crystal_size_mid 0.23
_exptl_crystal_size_min 0.23
_refine_diff_density_max 0.472
_refine_diff_density_min -0.375
_refine_ls_extinction_method none
_refine_ls_goodness_of_fit_ref 0.915
_refine_ls_hydrogen_treatment constr
_refine_ls_matrix_type full
_refine_ls_number_parameters 208
_refine_ls_number_reflns 4353
_refine_ls_number_restraints 0
_refine_ls_restrained_S_all 0.915
_refine_ls_R_factor_all 0.0720
_refine_ls_R_factor_gt 0.0503
_refine_ls_shift/su_max 0.000
_refine_ls_shift/su_mean 0.000
_refine_ls_structure_factor_coef Fsqd
_refine_ls_weighting_details 'calc w=1/[\s^2^(Fo^2^)+(0.2000P)^2^+0.0000P] where P=(Fo^2^+2Fc^2^)/3'
_refine_ls_weighting_scheme calc
_refine_ls_wR_factor_gt 0.1971
_refine_ls_wR_factor_ref 0.2363
_reflns_number_gt 3075
_reflns_number_total 4353
_reflns_threshold_expression >2sigma(I)
_cod_data_source_file su5068sup1.cif
_cod_data_source_block I
_cod_original_cell_volume 1758.37(10)
_cod_original_sg_symbol_H-M 'P 21/n'
_cod_database_code 2019808
_cod_database_fobs_code 2019808

loop_
_symmetry_equiv_pos_as_xyz
'x, y, z'
'-x+1/2, y+1/2, -z+1/2'
'-x, -y, -z'
'x-1/2, -y-1/2, z-1/2'

loop_
_atom_site_type_symbol
_atom_site_label
_atom_site_fract_x
_atom_site_fract_y
_atom_site_fract_z
_atom_site_U_iso_or_equiv
_atom_site_adp_type
_atom_site_calc_flag
_atom_site_refinement_flags
_atom_site_occupancy
_atom_site_symmetry_multiplicity
C C17 0.6269(2) 0.82630(15) 0.42412(12) 0.0533(5) Uani d . 1 1
H H17 0.6507 0.8995 0.4264 0.064 Uiso calc R 1 1
C C1 0.3083(2) 0.97610(15) 0.30256(11) 0.0498(4) Uani d . 1 1
C C2 0.2026(2) 0.88094(17) 0.31112(13) 0.0579(5) Uani d . 1 1
H H2A 0.1400 0.8972 0.3517 0.069 Uiso calc R 1 1
H H2B 0.2657 0.8177 0.3293 0.069 Uiso calc R 1 1
C C3 0.4639(5) 1.0949(3) 0.11267(17) 0.1078(11) Uani d . 1 1
H H3A 0.4508 1.1680 0.1290 0.162 Uiso calc R 1 1
H H3B 0.3657 1.0575 0.1062 0.162 Uiso calc R 1 1
H H3C 0.4991 1.0943 0.0615 0.162 Uiso calc R 1 1
C C4 0.53945(19) 1.05108(12) 0.26296(10) 0.0426(4) Uani d . 1 1
H H4 0.4660 1.1118 0.2571 0.051 Uiso calc R 1 1
C C5 0.67052(19) 1.08102(12) 0.33476(10) 0.0415(4) Uani d . 1 1
C C6 0.6292(2) 1.13399(16) 0.40066(12) 0.0548(5) Uani d . 1 1
H H6 0.5240 1.1470 0.4003 0.066 Uiso calc R 1 1
C C7 0.7409(3) 1.16786(19) 0.46692(14) 0.0678(6) Uani d . 1 1
H H7 0.7102 1.2039 0.5102 0.081 Uiso calc R 1 1
C C8 0.8963(3) 1.14864(17) 0.46926(15) 0.0674(6) Uani d . 1 1
H H8 0.9713 1.1707 0.5142 0.081 Uiso calc R 1 1
C C9 0.9404(2) 1.09646(16) 0.40468(14) 0.0615(5) Uani d . 1 1
H H9 1.0458 1.0829 0.4061 0.074 Uiso calc R 1 1
C C10 0.8292(2) 1.06365(14) 0.33729(12) 0.0507(4) Uani d . 1 1
H H10 0.8610 1.0297 0.2934 0.061 Uiso calc R 1 1
C C12 0.5843(2) 1.03897(16) 0.17806(11) 0.0548(5) Uani d . 1 1
H H12 0.6843 1.0764 0.1807 0.066 Uiso calc R 1 1
C C13 0.6075(3) 0.92372(16) 0.15453(13) 0.0677(6) Uani d . 1 1
H H13A 0.5134 0.8986 0.1178 0.081 Uiso calc R 1 1
H H13B 0.6929 0.9205 0.1250 0.081 Uiso calc R 1 1
C C14 0.6440(3) 0.84909(14) 0.22878(13) 0.0555(5) Uani d . 1 1
H H14A 0.7360 0.8750 0.2666 0.067 Uiso calc R 1 1
H H14B 0.6661 0.7772 0.2111 0.067 Uiso calc R 1 1
C C15 0.5053(2) 0.84491(12) 0.27212(11) 0.0446(4) Uani d . 1 1
H H15 0.4208 0.8059 0.2360 0.053 Uiso calc R 1 1
C C16 0.54725(18) 0.78122(13) 0.35133(10) 0.0439(4) Uani d . 1 1
C C18 0.6713(2) 0.76237(18) 0.49382(13) 0.0601(5) Uani d . 1 1
H H18 0.7253 0.7932 0.5423 0.072 Uiso calc R 1 1
C C19 0.6364(3) 0.65523(18) 0.49162(15) 0.0633(5) Uani d . 1 1
H H19 0.6673 0.6130 0.5383 0.076 Uiso calc R 1 1
C C20 0.5549(3) 0.60920(16) 0.41981(15) 0.0660(6) Uani d . 1 1
H H20 0.5300 0.5362 0.4184 0.079 Uiso calc R 1 1
C C21 0.5101(2) 0.67207(14) 0.34978(13) 0.0533(5) Uani d . 1 1
H H21 0.4551 0.6410 0.3016 0.064 Uiso calc R 1 1
N N1 0.44797(15) 0.95570(11) 0.28196(8) 0.0429(4) Uani d . 1 1
O O1 0.25929(16) 1.06617(12) 0.31359(10) 0.0666(4) Uani d . 1 1
Cl Cl1 0.07878(7) 0.85512(5) 0.21470(4) 0.0825(3) Uani d . 1 1

loop_
_atom_site_aniso_label
_atom_site_aniso_U_11
_atom_site_aniso_U_22
_atom_site_aniso_U_33
_atom_site_aniso_U_12
_atom_site_aniso_U_13
_atom_site_aniso_U_23
C17 0.0562(11) 0.0472(10) 0.0536(11) -0.0082(8) 0.0041(8) 0.0001(8)
C1 0.0431(9) 0.0574(10) 0.0479(9) 0.0011(7) 0.0069(7) 0.0009(8)
C2 0.0448(9) 0.0684(12) 0.0604(12) -0.0021(8) 0.0106(8) 0.0106(9)
C3 0.156(3) 0.112(2) 0.0510(14) 0.046(2) 0.0100(16) 0.0171(14)
C4 0.0463(8) 0.0389(8) 0.0431(9) 0.0000(6) 0.0101(7) 0.0021(6)
C5 0.0471(8) 0.0327(7) 0.0455(9) -0.0017(6) 0.0110(7) 0.0004(6)
C6 0.0509(10) 0.0632(11) 0.0518(11) 0.0061(8) 0.0138(8) -0.0084(8)
C7 0.0716(14) 0.0793(14) 0.0506(11) 0.0073(11) 0.0079(10) -0.0165(10)
C8 0.0613(12) 0.0715(13) 0.0623(13) -0.0037(10) -0.0046(10) -0.0086(10)
C9 0.0477(10) 0.0570(11) 0.0772(14) -0.0019(8) 0.0062(9) -0.0096(10)
C10 0.0494(9) 0.0437(9) 0.0601(11) -0.0015(7) 0.0139(8) -0.0070(8)
C12 0.0668(12) 0.0546(11) 0.0447(10) -0.0038(8) 0.0151(8) 0.0025(8)
C13 0.0993(16) 0.0601(12) 0.0502(11) 0.0033(11) 0.0305(11) -0.0054(9)
C14 0.0698(12) 0.0449(9) 0.0578(11) 0.0054(8) 0.0269(9) -0.0036(8)
C15 0.0472(9) 0.0385(8) 0.0465(9) -0.0035(6) 0.0057(7) -0.0045(6)
C16 0.0395(8) 0.0427(8) 0.0496(9) -0.0013(6) 0.0089(7) -0.0017(7)
C18 0.0521(10) 0.0715(13) 0.0528(11) -0.0055(9) 0.0014(8) 0.0043(9)
C19 0.0608(12) 0.0658(12) 0.0648(13) 0.0057(9) 0.0159(10) 0.0212(10)
C20 0.0820(15) 0.0449(10) 0.0749(14) -0.0032(9) 0.0245(12) 0.0103(9)
C21 0.0600(11) 0.0424(9) 0.0580(11) -0.0060(7) 0.0134(9) -0.0014(8)
N1 0.0422(7) 0.0418(7) 0.0445(8) -0.0020(5) 0.0081(6) 0.0003(6)
O1 0.0523(8) 0.0640(9) 0.0863(11) 0.0095(6) 0.0205(7) -0.0041(7)
Cl1 0.0729(4) 0.0820(5) 0.0812(5) -0.0188(3) -0.0121(3) -0.0008(3)

loop_
_atom_type_symbol
_atom_type_description
_atom_type_scat_dispersion_real
_atom_type_scat_dispersion_imag
_atom_type_scat_source
C C 0.0033 0.0016 'International Tables Vol C Tables 4.2.6.8 and 6.1.1.4'
H H 0.0000 0.0000 'International Tables Vol C Tables 4.2.6.8 and 6.1.1.4'
N N 0.0061 0.0033 'International Tables Vol C Tables 4.2.6.8 and 6.1.1.4'
O O 0.0106 0.0060 'International Tables Vol C Tables 4.2.6.8 and 6.1.1.4'
Cl Cl 0.1484 0.1585 'International Tables Vol C Tables 4.2.6.8 and 6.1.1.4'

loop_
_geom_angle_atom_site_label_1
_geom_angle_atom_site_label_2
_geom_angle_atom_site_label_3
_geom_angle
C16 C17 C18 120.23(17)
C16 C17 H17 119.9
C18 C17 H17 119.9
O1 C1 N1 124.60(17)
O1 C1 C2 117.28(17)
N1 C1 C2 118.11(16)
C1 C2 Cl1 109.05(13)
C1 C2 H2A 109.9
Cl1 C2 H2A 109.9
C1 C2 H2B 109.9
Cl1 C2 H2B 109.9
H2A C2 H2B 108.3
C12 C3 H3A 109.5
C12 C3 H3B 109.5
H3A C3 H3B 109.5
C12 C3 H3C 109.5
H3A C3 H3C 109.5
H3B C3 H3C 109.5
N1 C4 C5 112.06(13)
N1 C4 C12 111.04(13)
C5 C4 C12 116.84(14)
N1 C4 H4 105.3
C5 C4 H4 105.3
C12 C4 H4 105.3
C6 C5 C10 117.60(16)
C6 C5 C4 117.51(15)
C10 C5 C4 124.82(15)
C7 C6 C5 121.42(18)
C7 C6 H6 119.3
C5 C6 H6 119.3
C8 C7 C6 120.4(2)
C8 C7 H7 119.8
C6 C7 H7 119.8
C7 C8 C9 119.4(2)
C7 C8 H8 120.3
C9 C8 H8 120.3
C8 C9 C10 120.65(19)
C8 C9 H9 119.7
C10 C9 H9 119.7
C5 C10 C9 120.56(18)
C5 C10 H10 119.7
C9 C10 H10 119.7
C13 C12 C3 110.9(2)
C13 C12 C4 113.64(15)
C3 C12 C4 110.11(19)
C13 C12 H12 107.3
C3 C12 H12 107.3
C4 C12 H12 107.3
C14 C13 C12 112.53(17)
C14 C13 H13A 109.1
C12 C13 H13A 109.1
C14 C13 H13B 109.1
C12 C13 H13B 109.1
H13A C13 H13B 107.8
C13 C14 C15 110.24(17)
C13 C14 H14A 109.6
C15 C14 H14A 109.6
C13 C14 H14B 109.6
C15 C14 H14B 109.6
H14A C14 H14B 108.1
N1 C15 C16 114.54(14)
N1 C15 C14 109.68(13)
C16 C15 C14 110.55(15)
N1 C15 H15 107.2
C16 C15 H15 107.2
C14 C15 H15 107.2
C17 C16 C21 118.86(17)
C17 C16 C15 122.65(15)
C21 C16 C15 118.43(15)
C19 C18 C17 120.6(2)
C19 C18 H18 119.7
C17 C18 H18 119.7
C18 C19 C20 119.92(19)
C18 C19 H19 120.0
C20 C19 H19 120.0
C19 C20 C21 120.01(18)
C19 C20 H20 120.0
C21 C20 H20 120.0
C20 C21 C16 120.33(19)
C20 C21 H21 119.8
C16 C21 H21 119.8
C1 N1 C15 122.79(14)
C1 N1 C4 116.78(14)
C15 N1 C4 120.28(13)

loop_
_geom_bond_atom_site_label_1
_geom_bond_atom_site_label_2
_geom_bond_distance
C17 C16 1.386(2)
C17 C18 1.393(3)
C17 H17 0.9300
C1 O1 1.222(2)
C1 N1 1.352(2)
C1 C2 1.521(3)
C2 Cl1 1.773(2)
C2 H2A 0.9700
C2 H2B 0.9700
C3 C12 1.518(3)
C3 H3A 0.9600
C3 H3B 0.9600
C3 H3C 0.9600
C4 N1 1.495(2)
C4 C5 1.523(2)
C4 C12 1.544(2)
C4 H4 0.9800
C5 C6 1.384(2)
C5 C10 1.392(2)
C6 C7 1.381(3)
C6 H6 0.9300
C7 C8 1.368(3)
C7 H7 0.9300
C8 C9 1.372(3)
C8 H8 0.9300
C9 C10 1.387(3)
C9 H9 0.9300
C10 H10 0.9300
C12 C13 1.505(3)
C12 H12 0.9800
C13 C14 1.524(3)
C13 H13A 0.9700
C13 H13B 0.9700
C14 C15 1.526(3)
C14 H14A 0.9700
C14 H14B 0.9700
C15 N1 1.482(2)
C15 C16 1.515(2)
C15 H15 0.9800
C16 C21 1.390(2)
C18 C19 1.361(3)
C18 H18 0.9300
C19 C20 1.384(3)
C19 H19 0.9300
C20 C21 1.390(3)
C20 H20 0.9300
C21 H21 0.9300

loop_
_geom_hbond_atom_site_label_D
_geom_hbond_atom_site_label_H
_geom_hbond_atom_site_label_A
_geom_hbond_site_symmetry_A
_geom_hbond_distance_DH
_geom_hbond_distance_HA
_geom_hbond_distance_DA
_geom_hbond_angle_DHA
C17 H17 Cg1 1_555 0.93 2.98 3.879(2) 164
C21 H21 O1 2_545 0.93 2.57 3.472(3) 165
C14 H14b Cg1 2_645 0.98 2.84 3.751(2) 156

loop_
_geom_torsion_atom_site_label_1
_geom_torsion_atom_site_label_2
_geom_torsion_atom_site_label_3
_geom_torsion_atom_site_label_4
_geom_torsion
O1 C1 C2 Cl1 88.83(19)
N1 C1 C2 Cl1 -90.01(18)
N1 C4 C5 C6 -75.98(19)
C12 C4 C5 C6 154.28(16)
N1 C4 C5 C10 107.24(18)
C12 C4 C5 C10 -22.5(2)
C10 C5 C6 C7 -0.4(3)
C4 C5 C6 C7 -177.46(19)
C5 C6 C7 C8 -0.7(3)
C6 C7 C8 C9 0.8(4)
C7 C8 C9 C10 0.3(3)
C6 C5 C10 C9 1.5(3)
C4 C5 C10 C9 178.23(16)
C8 C9 C10 C5 -1.4(3)
N1 C4 C12 C13 -30.7(2)
C5 C4 C12 C13 99.5(2)
N1 C4 C12 C3 94.4(2)
C5 C4 C12 C3 -135.4(2)
C3 C12 C13 C14 -146.8(2)
C4 C12 C13 C14 -22.1(3)
C12 C13 C14 C15 63.8(2)
C13 C14 C15 N1 -46.3(2)
C13 C14 C15 C16 -173.53(16)
C18 C17 C16 C21 1.3(3)
C18 C17 C16 C15 -175.86(17)
N1 C15 C16 C17 -41.6(2)
C14 C15 C16 C17 82.9(2)
N1 C15 C16 C21 141.29(16)
C14 C15 C16 C21 -94.20(19)
C16 C17 C18 C19 -0.4(3)
C17 C18 C19 C20 -0.5(3)
C18 C19 C20 C21 0.7(3)
C19 C20 C21 C16 0.2(3)
C17 C16 C21 C20 -1.1(3)
C15 C16 C21 C20 176.11(18)
O1 C1 N1 C15 177.72(17)
C2 C1 N1 C15 -3.5(3)
O1 C1 N1 C4 -6.8(3)
C2 C1 N1 C4 171.99(14)
C16 C15 N1 C1 -69.0(2)
C14 C15 N1 C1 166.04(16)
C16 C15 N1 C4 115.63(16)
C14 C15 N1 C4 -9.3(2)
C5 C4 N1 C1 101.09(17)
C12 C4 N1 C1 -126.23(17)
C5 C4 N1 C15 -83.27(17)
C12 C4 N1 C15 49.41(19)
